data_7221766
loop_
_publ_author_name
'Wang, Fengqin'
'Wang, Chengmiao'
'Yu, Zongchao'
'He, Qingguo'
'Li, Xiuyu'
'Shang, Chonglong'
'Zhao, Yongnan'

_publ_section_title
;
 Two Luminescent Metal-Organic Frameworks with Multifunctional Properties
 for Nitroaromatic Compounds Sensing and Photocatalysis
;
_journal_name_full 'RSC Adv.'
_journal_paper_doi 10.1039/C5RA11308C
_journal_year 2015
_chemical_formula_sum 'C48 H40 Cd2 N6 O16'
_chemical_formula_weight 1181.66
_chemical_name_systematic
; 
 ? 
;
_space_group_IT_number 14
_symmetry_cell_setting monoclinic
_symmetry_space_group_name_Hall '-P 2ybc'
_symmetry_space_group_name_H-M 'P 1 21/c 1'
_atom_sites_solution_hydrogens geom
_atom_sites_solution_primary direct
_atom_sites_solution_secondary difmap
_audit_creation_method SHELXL-97
_audit_update_record
;
2015-05-04 deposited with the CCDC.
2015-08-10 downloaded from the CCDC.
;
_cell_angle_alpha 90.00
_cell_angle_beta 102.80(3)
_cell_angle_gamma 90.00
_cell_formula_units_Z 2
_cell_length_a 10.275(2)
_cell_length_b 16.704(3)
_cell_length_c 13.021(3)
_cell_measurement_reflns_used 7217
_cell_measurement_temperature 113(2)
_cell_measurement_theta_max 27.8824
_cell_measurement_theta_min 2.0147
_cell_volume 2179.3(8)
_computing_cell_refinement crystalclear
_computing_data_collection crystalclear
_computing_data_reduction crystalclear
_computing_molecular_graphics 'Bruker SHELXTL'
_computing_publication_material 'Bruker SHELXTL'
_computing_structure_refinement 'SHELXL-97 (Sheldrick, 1997)'
_computing_structure_solution 'SHELXS-97 (Sheldrick, 1990)'
_diffrn_ambient_temperature 113(2)
_diffrn_measured_fraction_theta_full 0.993
_diffrn_measured_fraction_theta_max 0.993
_diffrn_measurement_device_type 'rigaku saturn'
_diffrn_measurement_method '\w scans'
_diffrn_radiation_monochromator confocal
_diffrn_radiation_source 'rotating anode'
_diffrn_radiation_type MoK\a
_diffrn_radiation_wavelength 0.71073
_diffrn_reflns_av_R_equivalents 0.0356
_diffrn_reflns_av_sigmaI/netI 0.0331
_diffrn_reflns_limit_h_max 13
_diffrn_reflns_limit_h_min -13
_diffrn_reflns_limit_k_max 21
_diffrn_reflns_limit_k_min -21
_diffrn_reflns_limit_l_max 16
_diffrn_reflns_limit_l_min -17
_diffrn_reflns_number 21709
_diffrn_reflns_theta_full 27.95
_diffrn_reflns_theta_max 27.95
_diffrn_reflns_theta_min 2.01
_diffrn_standards_decay_% 0
_diffrn_standards_interval_count 0
_diffrn_standards_interval_time 0
_diffrn_standards_number 0
_exptl_absorpt_coefficient_mu 1.062
_exptl_absorpt_correction_T_max 0.8831
_exptl_absorpt_correction_T_min 0.8156
_exptl_absorpt_correction_type multi-scan
_exptl_absorpt_process_details crystalclear
_exptl_crystal_colour colorless
_exptl_crystal_density_diffrn 1.801
_exptl_crystal_density_method 'not measured'
_exptl_crystal_description block
_exptl_crystal_F_000 1188
_exptl_crystal_size_max 0.20
_exptl_crystal_size_mid 0.18
_exptl_crystal_size_min 0.12
_refine_diff_density_max 0.785
_refine_diff_density_min -0.882
_refine_diff_density_rms 0.100
_refine_ls_extinction_method none
_refine_ls_goodness_of_fit_ref 1.085
_refine_ls_hydrogen_treatment mixed
_refine_ls_matrix_type full
_refine_ls_number_parameters 328
_refine_ls_number_reflns 5203
_refine_ls_number_restraints 10
_refine_ls_restrained_S_all 3.649
_refine_ls_R_factor_all 0.0381
_refine_ls_R_factor_gt 0.0313
_refine_ls_shift/su_max 0.005
_refine_ls_shift/su_mean 0.000
_refine_ls_structure_factor_coef Fsqd
_refine_ls_weighting_details 'calc w=1/[\s^2^(Fo^2^)+(0.0289P)^2^+1.7463P] where P=(Fo^2^+2Fc^2^)/3'
_refine_ls_weighting_scheme calc
_refine_ls_wR_factor_gt 0.0638
_refine_ls_wR_factor_ref 0.0667
_reflns_number_gt 4540
_reflns_number_total 5203
_reflns_threshold_expression >2sigma(I)
_cod_data_source_file c5ra11308c2.cif
_cod_data_source_block shelxl
_cod_depositor_comments
;
The following automatic conversions were performed:

'_symmetry_cell_setting' value 'Monoclinic' changed to 'monoclinic'
according to
/usr/data/users/saulius/crontab/automatic-downloads/rss-feeds/RSC/lib/dictionaries/cif_core.dic
dictionary named 'cif_core.dic' version 2.4.2 from 2011-04-26.

Automatic conversion script
Id: cif_fix_values 3271 2015-04-21 07:52:19Z andrius 
;
_cod_original_cell_volume 2179.2(8)
_cod_original_sg_symbol_H-M P2(1)/c
_cod_database_code 7221766

loop_
_symmetry_equiv_pos_as_xyz
'x, y, z'
'-x, y+1/2, -z+1/2'
'-x, -y, -z'
'x, -y-1/2, z-1/2'

loop_
_atom_site_label
_atom_site_type_symbol
_atom_site_fract_x
_atom_site_fract_y
_atom_site_fract_z
_atom_site_U_iso_or_equiv
_atom_site_adp_type
_atom_site_occupancy
_atom_site_symmetry_multiplicity
_atom_site_calc_flag
_atom_site_refinement_flags
Cd1 Cd 0.05887(4) 1.01168(2) 0.67955(3) 0.01140(9) Uani 1 1 d .
O1 O 0.1848(4) 0.9111(2) 0.6140(3) 0.0159(9) Uani 1 1 d .
O2 O 0.2850(4) 1.0278(2) 0.6524(3) 0.0168(9) Uani 1 1 d .
O3 O 0.7752(4) 1.0488(2) 0.6319(3) 0.0201(10) Uani 1 1 d .
O4 O 0.8804(4) 0.9356(2) 0.6137(3) 0.0168(9) Uani 1 1 d .
O5 O 0.5076(4) 0.7082(2) 0.4125(3) 0.0220(10) Uani 1 1 d .
O7 O 0.0208(4) 1.1122(2) 0.5571(3) 0.0145(9) Uani 1 1 d D
H7A H -0.0551 1.1091 0.5086 0.017 Uiso 1 1 d RD
H7B H 0.0662 1.1083 0.5054 0.017 Uiso 1 1 d RD
N1 N 0.5466(5) 0.7128(3) 0.5894(4) 0.0153(11) Uani 1 1 d D
H1 H 0.569(6) 0.689(3) 0.652(2) 0.018 Uiso 1 1 d D
N2 N 0.1293(4) 0.9428(3) 0.8382(3) 0.0126(10) Uani 1 1 d .
N3 N 0.0683(4) 1.1019(3) 0.8142(4) 0.0136(10) Uani 1 1 d .
C1 C 0.2877(5) 0.9552(3) 0.6269(4) 0.0130(12) Uani 1 1 d .
C2 C 0.4164(5) 0.9181(3) 0.6152(4) 0.0129(12) Uani 1 1 d .
C3 C 0.4216(5) 0.8350(3) 0.6041(4) 0.0135(12) Uani 1 1 d .
H3 H 0.3445 0.8034 0.6033 0.016 Uiso 1 1 calc R
C4 C 0.5399(6) 0.7988(3) 0.5942(4) 0.0143(12) Uani 1 1 d .
C5 C 0.6525(6) 0.8447(3) 0.5955(4) 0.0147(12) Uani 1 1 d .
H5 H 0.7328 0.8197 0.5878 0.018 Uiso 1 1 calc R
C6 C 0.6487(5) 0.9272(3) 0.6080(4) 0.0122(12) Uani 1 1 d .
C7 C 0.5300(5) 0.9640(3) 0.6181(4) 0.0129(12) Uani 1 1 d .
H7 H 0.5269 1.0204 0.6269 0.016 Uiso 1 1 calc R
C8 C 0.7754(5) 0.9750(3) 0.6175(4) 0.0138(12) Uani 1 1 d .
C9 C 0.5251(5) 0.6729(3) 0.4977(4) 0.0142(13) Uani 1 1 d .
C10 C 0.5167(5) 0.5832(3) 0.5022(4) 0.0127(12) Uani 1 1 d .
C11 C 0.4751(5) 0.5431(3) 0.4071(4) 0.0141(12) Uani 1 1 d .
H11 H 0.4582 0.5725 0.3431 0.017 Uiso 1 1 calc R
C12 C 0.4581(5) 0.4604(3) 0.4044(4) 0.0140(12) Uani 1 1 d .
H12 H 0.4293 0.4338 0.3389 0.017 Uiso 1 1 calc R
C13 C 0.1561(5) 0.8650(3) 0.8500(4) 0.0154(12) Uani 1 1 d .
H13 H 0.1472 0.8329 0.7887 0.019 Uiso 1 1 calc R
C14 C 0.1968(5) 0.8284(3) 0.9481(4) 0.0175(13) Uani 1 1 d .
H14 H 0.2120 0.7723 0.9529 0.021 Uiso 1 1 calc R
C15 C 0.2146(5) 0.8743(3) 1.0378(5) 0.0168(13) Uani 1 1 d .
H15 H 0.2434 0.8506 1.1053 0.020 Uiso 1 1 calc R
C16 C 0.1893(5) 0.9577(4) 1.0277(4) 0.0153(12) Uani 1 1 d .
C17 C 0.2096(6) 1.0101(4) 1.1168(4) 0.0179(13) Uani 1 1 d .
H17 H 0.2418 0.9889 1.1854 0.021 Uiso 1 1 calc R
C18 C 0.1836(6) 1.0891(4) 1.1050(4) 0.0183(13) Uani 1 1 d .
H18 H 0.1985 1.1227 1.1654 0.022 Uiso 1 1 calc R
C19 C 0.1340(5) 1.1231(3) 1.0028(4) 0.0157(13) Uani 1 1 d .
C20 C 0.1000(6) 1.2047(3) 0.9865(5) 0.0183(13) Uani 1 1 d .
H20 H 0.1126 1.2405 1.0446 0.022 Uiso 1 1 calc R
C21 C 0.0488(6) 1.2319(3) 0.8869(5) 0.0190(13) Uani 1 1 d .
H21 H 0.0222 1.2863 0.8752 0.023 Uiso 1 1 calc R
C22 C 0.0359(6) 1.1788(3) 0.8023(5) 0.0174(13) Uani 1 1 d .
H22 H 0.0025 1.1987 0.7331 0.021 Uiso 1 1 calc R
C23 C 0.1156(5) 1.0736(3) 0.9135(4) 0.0125(12) Uani 1 1 d .
C24 C 0.1453(5) 0.9889(3) 0.9264(4) 0.0133(12) Uani 1 1 d .
O8 O 0.7075(5) 0.1950(3) 0.7149(4) 0.0353(13) Uani 1 1 d D
H8A H 0.7082 0.1481 0.6800 0.042 Uiso 1 1 d RD
H8B H 0.6369 0.2221 0.6761 0.042 Uiso 1 1 d RD
O9 O 0.3478(6) 0.1877(3) 0.6935(4) 0.0416(14) Uani 1 1 d D
H9A H 0.3469 0.1378 0.6614 0.050 Uiso 1 1 d RD
H9B H 0.3795 0.2145 0.6436 0.050 Uiso 1 1 d RD

loop_
_atom_site_aniso_label
_atom_site_aniso_U_11
_atom_site_aniso_U_22
_atom_site_aniso_U_33
_atom_site_aniso_U_23
_atom_site_aniso_U_13
_atom_site_aniso_U_12
Cd1 0.01139(16) 0.01091(16) 0.01199(18) -0.00060(14) 0.00280(13) -0.00029(14)
O1 0.0111(17) 0.0202(19) 0.0167(19) -0.0016(15) 0.0040(15) -0.0010(15)
O2 0.0139(17) 0.0143(19) 0.024(2) -0.0002(15) 0.0066(16) 0.0029(15)
O3 0.0186(19) 0.0167(19) 0.026(2) -0.0030(16) 0.0076(17) -0.0043(16)
O4 0.0123(18) 0.0204(19) 0.0174(19) -0.0005(15) 0.0028(15) -0.0031(15)
O5 0.034(2) 0.0121(18) 0.020(2) 0.0021(16) 0.0057(18) -0.0008(17)
O7 0.0136(18) 0.0156(18) 0.0135(18) 0.0018(15) 0.0014(15) -0.0008(15)
N1 0.021(2) 0.009(2) 0.016(2) 0.0008(17) 0.0027(19) -0.0003(18)
N2 0.012(2) 0.014(2) 0.012(2) -0.0011(17) 0.0029(17) -0.0007(17)
N3 0.013(2) 0.013(2) 0.015(2) -0.0007(17) 0.0028(18) 0.0000(17)
C1 0.012(2) 0.017(2) 0.009(2) 0.000(2) 0.001(2) 0.001(2)
C2 0.012(2) 0.015(2) 0.012(2) 0.0000(19) 0.003(2) 0.001(2)
C3 0.012(2) 0.014(2) 0.015(3) -0.001(2) 0.003(2) -0.002(2)
C4 0.018(3) 0.011(2) 0.014(3) -0.0004(19) 0.003(2) 0.000(2)
C5 0.015(2) 0.014(2) 0.015(3) -0.001(2) 0.004(2) 0.003(2)
C6 0.012(2) 0.016(2) 0.009(2) -0.0006(19) 0.0025(19) -0.002(2)
C7 0.015(2) 0.011(2) 0.012(2) -0.0003(19) 0.002(2) 0.001(2)
C8 0.014(2) 0.018(3) 0.009(2) 0.000(2) 0.003(2) -0.005(2)
C9 0.011(2) 0.011(2) 0.020(3) 0.000(2) 0.003(2) -0.0001(19)
C10 0.011(2) 0.010(2) 0.017(3) -0.0002(19) 0.003(2) -0.0012(19)
C11 0.015(2) 0.013(2) 0.014(3) 0.003(2) 0.004(2) 0.001(2)
C12 0.012(2) 0.014(2) 0.015(3) -0.003(2) 0.002(2) 0.001(2)
C13 0.014(2) 0.015(2) 0.018(3) -0.001(2) 0.003(2) -0.001(2)
C14 0.015(3) 0.015(3) 0.022(3) 0.005(2) 0.004(2) 0.001(2)
C15 0.012(2) 0.021(3) 0.017(3) 0.005(2) 0.003(2) 0.001(2)
C16 0.008(2) 0.025(3) 0.013(3) 0.003(2) 0.003(2) -0.003(2)
C17 0.015(2) 0.028(3) 0.010(2) -0.001(2) 0.003(2) 0.001(2)
C18 0.017(3) 0.025(3) 0.013(3) -0.006(2) 0.005(2) -0.003(2)
C19 0.011(2) 0.017(3) 0.019(3) -0.004(2) 0.005(2) -0.002(2)
C20 0.018(3) 0.016(3) 0.023(3) -0.006(2) 0.008(2) -0.003(2)
C21 0.019(3) 0.012(2) 0.026(3) -0.002(2) 0.006(2) 0.000(2)
C22 0.018(3) 0.015(3) 0.018(3) 0.000(2) 0.003(2) 0.000(2)
C23 0.009(2) 0.017(2) 0.013(2) -0.002(2) 0.0032(19) -0.0015(19)
C24 0.007(2) 0.015(2) 0.019(3) 0.000(2) 0.0048(19) -0.0003(19)
O8 0.047(3) 0.026(2) 0.030(3) 0.000(2) 0.001(2) 0.012(2)
O9 0.069(3) 0.031(2) 0.025(2) -0.004(2) 0.012(2) -0.024(2)

loop_
_atom_type_symbol
_atom_type_description
_atom_type_scat_dispersion_real
_atom_type_scat_dispersion_imag
_atom_type_scat_source
C C 0.0033 0.0016 'International Tables Vol C Tables 4.2.6.8 and 6.1.1.4'
H H 0.0000 0.0000 'International Tables Vol C Tables 4.2.6.8 and 6.1.1.4'
N N 0.0061 0.0033 'International Tables Vol C Tables 4.2.6.8 and 6.1.1.4'
O O 0.0106 0.0060 'International Tables Vol C Tables 4.2.6.8 and 6.1.1.4'
Cd Cd -0.8075 1.2024 'International Tables Vol C Tables 4.2.6.8 and 6.1.1.4'

loop_
_geom_angle_atom_site_label_1
_geom_angle_atom_site_label_2
_geom_angle_atom_site_label_3
_geom_angle
_geom_angle_site_symmetry_1
_geom_angle_site_symmetry_3
O4 Cd1 O7 98.66(14) 1_455 .
O4 Cd1 N3 123.85(16) 1_455 .
O7 Cd1 N3 91.28(15) . .
O4 Cd1 N2 97.25(15) 1_455 .
O7 Cd1 N2 161.70(14) . .
N3 Cd1 N2 72.29(16) . .
O4 Cd1 O1 85.77(14) 1_455 .
O7 Cd1 O1 106.79(14) . .
N3 Cd1 O1 143.02(14) . .
N2 Cd1 O1 83.32(15) . .
O4 Cd1 O2 137.04(14) 1_455 .
O7 Cd1 O2 80.74(14) . .
N3 Cd1 O2 99.06(15) . .
N2 Cd1 O2 93.68(15) . .
O1 Cd1 O2 54.41(13) . .
O4 Cd1 C1 112.40(15) 1_455 .
O7 Cd1 C1 95.80(15) . .
N3 Cd1 C1 121.36(16) . .
N2 Cd1 C1 86.41(16) . .
O1 Cd1 C1 27.35(14) . .
O2 Cd1 C1 27.19(15) . .
C1 O1 Cd1 92.7(3) . .
C1 O2 Cd1 90.5(3) . .
C8 O4 Cd1 108.6(3) . 1_655
Cd1 O7 H7A 116.1 . .
Cd1 O7 H7B 115.5 . .
H7A O7 H7B 89.1 . .
C9 N1 C4 122.3(5) . .
C9 N1 H1 123(3) . .
C4 N1 H1 115(3) . .
C13 N2 C24 118.1(5) . .
C13 N2 Cd1 126.8(4) . .
C24 N2 Cd1 115.0(3) . .
C22 N3 C23 118.4(5) . .
C22 N3 Cd1 125.3(4) . .
C23 N3 Cd1 116.2(3) . .
O2 C1 O1 121.8(5) . .
O2 C1 C2 119.7(5) . .
O1 C1 C2 118.4(5) . .
O2 C1 Cd1 62.3(3) . .
O1 C1 Cd1 60.0(3) . .
C2 C1 Cd1 170.8(4) . .
C7 C2 C3 120.0(5) . .
C7 C2 C1 121.6(5) . .
C3 C2 C1 118.4(5) . .
C4 C3 C2 119.7(5) . .
C4 C3 H3 120.2 . .
C2 C3 H3 120.2 . .
C5 C4 C3 120.3(5) . .
C5 C4 N1 120.3(5) . .
C3 C4 N1 119.3(5) . .
C4 C5 C6 120.4(5) . .
C4 C5 H5 119.8 . .
C6 C5 H5 119.8 . .
C5 C6 C7 119.6(5) . .
C5 C6 C8 119.2(5) . .
C7 C6 C8 121.0(5) . .
C2 C7 C6 120.0(5) . .
C2 C7 H7 120.0 . .
C6 C7 H7 120.0 . .
O3 C8 O4 123.2(5) . .
O3 C8 C6 120.3(5) . .
O4 C8 C6 116.5(5) . .
O5 C9 N1 121.7(5) . .
O5 C9 C10 120.9(5) . .
N1 C9 C10 117.4(5) . .
C11 C10 C12 119.1(5) . 3_666
C11 C10 C9 117.0(5) . .
C12 C10 C9 123.8(5) 3_666 .
C10 C11 C12 120.8(5) . .
C10 C11 H11 119.6 . .
C12 C11 H11 119.6 . .
C10 C12 C11 120.0(5) 3_666 .
C10 C12 H12 120.0 3_666 .
C11 C12 H12 120.0 . .
N2 C13 C14 123.2(5) . .
N2 C13 H13 118.4 . .
C14 C13 H13 118.4 . .
C15 C14 C13 119.3(5) . .
C15 C14 H14 120.3 . .
C13 C14 H14 120.3 . .
C14 C15 C16 118.8(5) . .
C14 C15 H15 120.6 . .
C16 C15 H15 120.6 . .
C24 C16 C15 118.0(5) . .
C24 C16 C17 119.7(5) . .
C15 C16 C17 122.4(5) . .
C18 C17 C16 121.2(5) . .
C18 C17 H17 119.4 . .
C16 C17 H17 119.4 . .
C17 C18 C19 120.9(5) . .
C17 C18 H18 119.5 . .
C19 C18 H18 119.5 . .
C23 C19 C20 117.5(5) . .
C23 C19 C18 119.3(5) . .
C20 C19 C18 123.2(5) . .
C21 C20 C19 119.6(5) . .
C21 C20 H20 120.2 . .
C19 C20 H20 120.2 . .
C20 C21 C22 119.1(5) . .
C20 C21 H21 120.4 . .
C22 C21 H21 120.4 . .
N3 C22 C21 123.0(5) . .
N3 C22 H22 118.5 . .
C21 C22 H22 118.5 . .
N3 C23 C19 122.3(5) . .
N3 C23 C24 118.1(5) . .
C19 C23 C24 119.5(5) . .
N2 C24 C16 122.5(5) . .
N2 C24 C23 118.1(5) . .
C16 C24 C23 119.3(5) . .
H8A O8 H8B 104.2 . .
H9A O9 H9B 95.1 . .

loop_
_geom_bond_atom_site_label_1
_geom_bond_atom_site_label_2
_geom_bond_distance
_geom_bond_site_symmetry_2
Cd1 O4 2.240(4) 1_455
Cd1 O7 2.289(4) .
Cd1 N3 2.298(5) .
Cd1 N2 2.335(4) .
Cd1 O1 2.391(4) .
Cd1 O2 2.441(4) .
Cd1 C1 2.758(6) .
O1 C1 1.268(7) .
O2 C1 1.260(7) .
O3 C8 1.247(7) .
O4 C8 1.274(7) .
O4 Cd1 2.240(4) 1_655
O5 C9 1.233(7) .
O7 H7A 0.8898 .
O7 H7B 0.9015 .
N1 C9 1.342(7) .
N1 C4 1.441(7) .
N1 H1 0.89(3) .
N2 C13 1.330(7) .
N2 C24 1.362(7) .
N3 C22 1.327(7) .
N3 C23 1.361(7) .
C1 C2 1.498(8) .
C2 C7 1.389(8) .
C2 C3 1.399(7) .
C3 C4 1.389(8) .
C3 H3 0.9500 .
C4 C5 1.385(8) .
C5 C6 1.389(8) .
C5 H5 0.9500 .
C6 C7 1.398(8) .
C6 C8 1.509(7) .
C7 H7 0.9500 .
C9 C10 1.503(8) .
C10 C11 1.390(7) .
C10 C12 1.391(8) 3_666
C11 C12 1.392(8) .
C11 H11 0.9500 .
C12 C10 1.391(8) 3_666
C12 H12 0.9500 .
C13 C14 1.394(8) .
C13 H13 0.9500 .
C14 C15 1.375(8) .
C14 H14 0.9500 .
C15 C16 1.417(8) .
C15 H15 0.9500 .
C16 C24 1.397(8) .
C16 C17 1.431(8) .
C17 C18 1.348(8) .
C17 H17 0.9500 .
C18 C19 1.434(8) .
C18 H18 0.9500 .
C19 C23 1.405(8) .
C19 C20 1.412(8) .
C20 C21 1.365(8) .
C20 H20 0.9500 .
C21 C22 1.398(8) .
C21 H21 0.9500 .
C22 H22 0.9500 .
C23 C24 1.449(7) .
O8 H8A 0.9068 .
O8 H8B 0.9081 .
O9 H9A 0.9328 .
O9 H9B 0.9068 .

loop_
_geom_hbond_atom_site_label_D
_geom_hbond_atom_site_label_H
_geom_hbond_atom_site_label_A
_geom_hbond_distance_DH
_geom_hbond_distance_HA
_geom_hbond_distance_DA
_geom_hbond_angle_DHA
_geom_hbond_site_symmetry_A
O7 H7A O1 0.89 1.87 2.737(5) 164.4 3_576
O7 H7B O4 0.90 1.90 2.758(6) 157.8 3_676
O8 H8B O5 0.91 2.03 2.937(6) 174.2 3_666
O9 H9B O5 0.91 1.98 2.837(7) 156.7 3_666
O9 H9A O2 0.93 1.94 2.772(6) 147.7 1_545
O8 H8A O3 0.91 1.95 2.820(6) 159.7 1_545
N1 H1 O9 0.89(3) 2.01(3) 2.826(7) 152(4) 2_656

loop_
_geom_torsion_atom_site_label_1
_geom_torsion_atom_site_label_2
_geom_torsion_atom_site_label_3
_geom_torsion_atom_site_label_4
_geom_torsion
_geom_torsion_site_symmetry_1
_geom_torsion_site_symmetry_4
O4 Cd1 O1 C1 167.1(3) 1_455 .
O7 Cd1 O1 C1 69.3(3) . .
N3 Cd1 O1 C1 -46.8(4) . .
N2 Cd1 O1 C1 -95.1(3) . .
O2 Cd1 O1 C1 4.3(3) . .
O4 Cd1 O2 C1 -30.0(4) 1_455 .
O7 Cd1 O2 C1 -122.8(3) . .
N3 Cd1 O2 C1 147.4(3) . .
N2 Cd1 O2 C1 74.8(3) . .
O1 Cd1 O2 C1 -4.3(3) . .
O4 Cd1 N2 C13 55.1(5) 1_455 .
O7 Cd1 N2 C13 -154.7(5) . .
N3 Cd1 N2 C13 178.4(5) . .
O1 Cd1 N2 C13 -29.8(5) . .
O2 Cd1 N2 C13 -83.3(5) . .
C1 Cd1 N2 C13 -57.1(5) . .
O4 Cd1 N2 C24 -125.8(4) 1_455 .
O7 Cd1 N2 C24 24.4(7) . .
N3 Cd1 N2 C24 -2.5(4) . .
O1 Cd1 N2 C24 149.3(4) . .
O2 Cd1 N2 C24 95.8(4) . .
C1 Cd1 N2 C24 122.0(4) . .
O4 Cd1 N3 C22 -91.7(5) 1_455 .
O7 Cd1 N3 C22 9.7(5) . .
N2 Cd1 N3 C22 -178.5(5) . .
O1 Cd1 N3 C22 130.3(4) . .
O2 Cd1 N3 C22 90.5(5) . .
C1 Cd1 N3 C22 107.2(5) . .
O4 Cd1 N3 C23 90.7(4) 1_455 .
O7 Cd1 N3 C23 -167.9(4) . .
N2 Cd1 N3 C23 3.9(4) . .
O1 Cd1 N3 C23 -47.3(5) . .
O2 Cd1 N3 C23 -87.1(4) . .
C1 Cd1 N3 C23 -70.4(4) . .
Cd1 O2 C1 O1 7.8(5) . .
Cd1 O2 C1 C2 -169.8(4) . .
Cd1 O1 C1 O2 -7.9(5) . .
Cd1 O1 C1 C2 169.6(4) . .
O4 Cd1 C1 O2 158.4(3) 1_455 .
O7 Cd1 C1 O2 56.5(3) . .
N3 Cd1 C1 O2 -38.5(4) . .
N2 Cd1 C1 O2 -105.2(3) . .
O1 Cd1 C1 O2 172.4(5) . .
O4 Cd1 C1 O1 -14.0(3) 1_455 .
O7 Cd1 C1 O1 -115.8(3) . .
N3 Cd1 C1 O1 149.1(3) . .
N2 Cd1 C1 O1 82.4(3) . .
O2 Cd1 C1 O1 -172.4(5) . .
O4 Cd1 C1 C2 -97(2) 1_455 .
O7 Cd1 C1 C2 162(2) . .
N3 Cd1 C1 C2 67(2) . .
N2 Cd1 C1 C2 0(2) . .
O1 Cd1 C1 C2 -83(2) . .
O2 Cd1 C1 C2 105(2) . .
O2 C1 C2 C7 -8.7(8) . .
O1 C1 C2 C7 173.7(5) . .
Cd1 C1 C2 C7 -109(2) . .
O2 C1 C2 C3 169.6(5) . .
O1 C1 C2 C3 -8.1(7) . .
Cd1 C1 C2 C3 69(2) . .
C7 C2 C3 C4 -1.1(8) . .
C1 C2 C3 C4 -179.3(5) . .
C2 C3 C4 C5 0.1(8) . .
C2 C3 C4 N1 176.2(5) . .
C9 N1 C4 C5 -89.1(7) . .
C9 N1 C4 C3 94.8(7) . .
C3 C4 C5 C6 0.8(8) . .
N1 C4 C5 C6 -175.2(5) . .
C4 C5 C6 C7 -0.8(8) . .
C4 C5 C6 C8 175.4(5) . .
C3 C2 C7 C6 1.1(8) . .
C1 C2 C7 C6 179.3(5) . .
C5 C6 C7 C2 -0.2(8) . .
C8 C6 C7 C2 -176.3(5) . .
Cd1 O4 C8 O3 15.4(6) 1_655 .
Cd1 O4 C8 C6 -162.1(4) 1_655 .
C5 C6 C8 O3 -177.9(5) . .
C7 C6 C8 O3 -1.8(8) . .
C5 C6 C8 O4 -0.3(7) . .
C7 C6 C8 O4 175.8(5) . .
C4 N1 C9 O5 5.2(8) . .
C4 N1 C9 C10 -172.0(5) . .
O5 C9 C10 C11 -6.4(8) . .
N1 C9 C10 C11 170.8(5) . .
O5 C9 C10 C12 176.7(5) . 3_666
N1 C9 C10 C12 -6.1(8) . 3_666
C12 C10 C11 C12 0.3(9) 3_666 .
C9 C10 C11 C12 -176.8(5) . .
C10 C11 C12 C10 -0.3(9) . 3_666
C24 N2 C13 C14 1.5(8) . .
Cd1 N2 C13 C14 -179.4(4) . .
N2 C13 C14 C15 -2.1(9) . .
C13 C14 C15 C16 0.8(8) . .
C14 C15 C16 C24 0.9(8) . .
C14 C15 C16 C17 -177.9(5) . .
C24 C16 C17 C18 1.7(9) . .
C15 C16 C17 C18 -179.5(6) . .
C16 C17 C18 C19 0.4(9) . .
C17 C18 C19 C23 -1.7(9) . .
C17 C18 C19 C20 177.2(6) . .
C23 C19 C20 C21 1.3(8) . .
C18 C19 C20 C21 -177.6(6) . .
C19 C20 C21 C22 -2.5(9) . .
C23 N3 C22 C21 0.3(8) . .
Cd1 N3 C22 C21 -177.3(4) . .
C20 C21 C22 N3 1.7(9) . .
C22 N3 C23 C19 -1.5(8) . .
Cd1 N3 C23 C19 176.2(4) . .
C22 N3 C23 C24 177.4(5) . .
Cd1 N3 C23 C24 -4.8(6) . .
C20 C19 C23 N3 0.7(8) . .
C18 C19 C23 N3 179.7(5) . .
C20 C19 C23 C24 -178.2(5) . .
C18 C19 C23 C24 0.8(8) . .
C13 N2 C24 C16 0.5(8) . .
Cd1 N2 C24 C16 -178.7(4) . .
C13 N2 C24 C23 -179.8(5) . .
Cd1 N2 C24 C23 1.0(6) . .
C15 C16 C24 N2 -1.6(8) . .
C17 C16 C24 N2 177.3(5) . .
C15 C16 C24 C23 178.6(5) . .
C17 C16 C24 C23 -2.5(8) . .
N3 C23 C24 N2 2.5(7) . .
C19 C23 C24 N2 -178.5(5) . .
N3 C23 C24 C16 -177.7(5) . .
C19 C23 C24 C16 1.3(8) . .
